data_2227302
loop_
_publ_author_name
'Devarajegowda, H. C.'
'Vepuri, Suresh Babu'
'VinduVahini, M.'
'Kavitha, H. D.'
'Arunkashi, H. K.'

_publ_section_title
;
 Nicotinaldehyde [2,8-bis(trifluoromethyl)quinolin-4-yl]hydrazone
 monohydrate
;
_journal_coeditor_code CI5125
_journal_issue 9
_journal_name_full 'Acta Crystallographica Section E'
_journal_page_first o2237
_journal_page_last o2238
_journal_paper_doi 10.1107/S1600536810030862
_journal_volume 66
_journal_year 2010
_chemical_formula_iupac 'C17 H10 F6 N4, H2 O'
_chemical_formula_moiety 'C17 H10 F6 N4, H2 O'
_chemical_formula_sum 'C17 H12 F6 N4 O'
_chemical_formula_weight 402.31
_chemical_melting_point 486
_chemical_name_systematic
;
Nicotinaldehyde [2,8-bis(trifluoromethyl)quinolin-4-yl]hydrazone monohydrate
;
_space_group_IT_number 15
_symmetry_cell_setting monoclinic
_symmetry_space_group_name_Hall '-C 2yc'
_symmetry_space_group_name_H-M 'C 1 2/c 1'
_atom_sites_solution_hydrogens geom
_atom_sites_solution_primary direct
_atom_sites_solution_secondary difmap
_audit_creation_method SHELXL-97
_cell_angle_alpha 90.00
_cell_angle_beta 118.633(3)
_cell_angle_gamma 90.00
_cell_formula_units_Z 8
_cell_length_a 21.103(4)
_cell_length_b 15.120(3)
_cell_length_c 12.537(3)
_cell_measurement_reflns_used 3416
_cell_measurement_temperature 295(2)
_cell_measurement_theta_max 25.95
_cell_measurement_theta_min 1.74
_cell_volume 3511.1(13)
_computing_cell_refinement 'SAINT (Bruker, 2001)'
_computing_data_collection 'SMART (Bruker, 2001)'
_computing_data_reduction 'SAINT (Bruker, 2001)'
_computing_molecular_graphics 'ORTEP-3 (Farrugia, 1997)'
_computing_publication_material 'SHELXL97 (Sheldrick, 2008) and PLATON (Spek, 2009)'
_computing_structure_refinement 'SHELXL97 (Sheldrick, 2008)'
_computing_structure_solution 'SHELXS97 (Sheldrick, 2008)'
_diffrn_ambient_temperature 295(2)
_diffrn_measured_fraction_theta_full 0.994
_diffrn_measured_fraction_theta_max 0.994
_diffrn_measurement_device_type 'Bruker SMART CCD area-detector'
_diffrn_measurement_method '\w and \f scans'
_diffrn_radiation_monochromator graphite
_diffrn_radiation_source 'fine-focus sealed tube'
_diffrn_radiation_type MoK\a
_diffrn_radiation_wavelength 0.71073
_diffrn_reflns_av_R_equivalents 0.0351
_diffrn_reflns_av_sigmaI/netI 0.0326
_diffrn_reflns_limit_h_max 24
_diffrn_reflns_limit_h_min -26
_diffrn_reflns_limit_k_max 18
_diffrn_reflns_limit_k_min -18
_diffrn_reflns_limit_l_max 15
_diffrn_reflns_limit_l_min -15
_diffrn_reflns_number 13267
_diffrn_reflns_theta_full 25.95
_diffrn_reflns_theta_max 25.95
_diffrn_reflns_theta_min 1.74
_diffrn_standards_number 0
_exptl_absorpt_coefficient_mu 0.142
_exptl_absorpt_correction_T_max 0.983
_exptl_absorpt_correction_T_min 0.975
_exptl_absorpt_correction_type psi-scan
_exptl_absorpt_process_details '(SADABS; Bruker, 2001)'
_exptl_crystal_colour colourless
_exptl_crystal_density_diffrn 1.522
_exptl_crystal_density_method 'not measured'
_exptl_crystal_description Plate
_exptl_crystal_F_000 1632
_exptl_crystal_size_max 0.22
_exptl_crystal_size_mid 0.15
_exptl_crystal_size_min 0.12
_refine_diff_density_max 0.260
_refine_diff_density_min -0.250
_refine_ls_extinction_method none
_refine_ls_goodness_of_fit_ref 1.040
_refine_ls_hydrogen_treatment mixed
_refine_ls_matrix_type full
_refine_ls_number_parameters 301
_refine_ls_number_reflns 3416
_refine_ls_number_restraints 54
_refine_ls_restrained_S_all 1.208
_refine_ls_R_factor_all 0.0919
_refine_ls_R_factor_gt 0.0641
_refine_ls_shift/su_max 0.001
_refine_ls_shift/su_mean 0.000
_refine_ls_structure_factor_coef Fsqd
_refine_ls_weighting_details 'calc w=1/[\s^2^(Fo^2^)+(0.0764P)^2^+2.4230P] where P=(Fo^2^+2Fc^2^)/3'
_refine_ls_weighting_scheme calc
_refine_ls_wR_factor_gt 0.1535
_refine_ls_wR_factor_ref 0.1691
_reflns_number_gt 2309
_reflns_number_total 3416
_reflns_threshold_expression I>2\s(I)
_cod_data_source_file ci5125.cif
_cod_data_source_block I
_cod_original_sg_symbol_H-M 'C 2/c'
_cod_database_code 2227302
_cod_database_fobs_code 2227302

loop_
_symmetry_equiv_pos_as_xyz
'x, y, z'
'-x, y, -z+1/2'
'x+1/2, y+1/2, z'
'-x+1/2, y+1/2, -z+1/2'
'-x, -y, -z'
'x, -y, z-1/2'
'-x+1/2, -y+1/2, -z'
'x+1/2, -y+1/2, z-1/2'

loop_
_atom_site_type_symbol
_atom_site_label
_atom_site_fract_x
_atom_site_fract_y
_atom_site_fract_z
_atom_site_U_iso_or_equiv
_atom_site_adp_type
_atom_site_calc_flag
_atom_site_refinement_flags
_atom_site_occupancy
_atom_site_disorder_assembly
_atom_site_disorder_group
F F1A 0.5904(2) -0.0211(2) 0.5513(4) 0.0998(17) Uani d PDU 0.702(8) A 1
F F2A 0.6589(4) -0.0445(5) 0.4831(7) 0.136(3) Uani d PDU 0.702(8) A 1
F F3A 0.5538(5) -0.0032(4) 0.3634(5) 0.175(4) Uani d PDU 0.702(8) A 1
F F1B 0.6012(6) -0.0127(6) 0.3579(8) 0.091(3) Uani d PDU 0.298(8) A 2
F F2B 0.5395(6) 0.0067(8) 0.4374(17) 0.130(5) Uani d PDU 0.298(8) A 2
F F3B 0.6570(7) -0.0477(7) 0.5238(10) 0.110(6) Uani d PDU 0.298(8) A 2
F F4 0.80847(12) 0.08843(14) 0.83893(19) 0.0933(7) Uani d . 1 . .
F F5 0.71855(14) 0.12394(18) 0.8610(2) 0.1087(8) Uani d . 1 . .
F F6 0.81994(15) 0.18889(16) 0.96395(17) 0.1198(10) Uani d . 1 . .
N N1 0.68113(12) 0.11985(15) 0.6073(2) 0.0554(6) Uani d . 1 . .
N N2 0.61107(14) 0.31173(19) 0.3332(2) 0.0623(7) Uani d . 1 . .
N N3 0.56960(13) 0.28345(17) 0.2162(2) 0.0607(7) Uani d . 1 . .
N N4 0.42311(17) 0.3601(2) -0.1996(3) 0.0905(10) Uani d . 1 . .
C C1 0.63497(15) 0.10370(18) 0.4929(2) 0.0558(7) Uani d . 1 A .
C C2 0.60955(15) 0.16393(18) 0.3984(2) 0.0550(7) Uani d . 1 . .
H H2 0.5766 0.1468 0.3198 0.066 Uiso calc R 1 . .
C C3 0.63410(14) 0.24976(18) 0.4233(2) 0.0509(7) Uani d . 1 . .
C C4 0.68355(14) 0.27268(18) 0.5461(2) 0.0505(7) Uani d . 1 . .
C C5 0.70505(14) 0.20455(17) 0.6345(2) 0.0499(7) Uani d . 1 . .
C C6 0.75344(16) 0.22617(19) 0.7576(2) 0.0581(8) Uani d . 1 . .
C C7 0.77952(18) 0.3094(2) 0.7890(3) 0.0692(9) Uani d . 1 . .
H H7 0.8118 0.3222 0.8698 0.083 Uiso calc R 1 . .
C C8 0.75865(18) 0.3761(2) 0.7019(3) 0.0729(9) Uani d . 1 . .
H H8 0.7769 0.4330 0.7248 0.087 Uiso calc R 1 . .
C C9 0.71174(17) 0.35831(19) 0.5837(3) 0.0641(8) Uani d . 1 . .
H H9 0.6980 0.4035 0.5265 0.077 Uiso calc R 1 . .
C C10 0.6071(2) 0.0102(2) 0.4681(3) 0.0809(11) Uani d D 1 . .
C C11 0.7746(2) 0.1574(2) 0.8540(3) 0.0750(10) Uani d . 1 . .
C C12 0.54235(17) 0.3419(2) 0.1340(3) 0.0699(9) Uani d . 1 . .
H H12 0.5489 0.4015 0.1546 0.084 Uiso calc R 1 . .
C C13 0.50072(17) 0.3156(2) 0.0070(3) 0.0639(8) Uani d . 1 . .
C C14 0.49612(17) 0.2291(2) -0.0322(3) 0.0662(9) Uani d . 1 . .
H H14 0.5209 0.1843 0.0232 0.079 Uiso calc R 1 . .
C C15 0.45503(19) 0.2098(2) -0.1525(3) 0.0755(10) Uani d . 1 . .
H H15 0.4508 0.1519 -0.1798 0.091 Uiso calc R 1 . .
C C16 0.4200(2) 0.2770(3) -0.2323(3) 0.0813(11) Uani d . 1 . .
H H16 0.3926 0.2631 -0.3142 0.098 Uiso calc R 1 . .
C C17 0.4624(2) 0.3780(2) -0.0816(3) 0.0893(12) Uani d . 1 . .
H H17 0.4642 0.4364 -0.0570 0.107 Uiso calc R 1 . .
O O1W 0.6581(3) 0.4946(2) 0.3473(4) 0.088(2) Uani d PD 0.758(13) B 1
H H1W 0.631(3) 0.537(3) 0.315(6) 0.132 Uiso d PD 0.758(13) B 1
H H2W 0.695(2) 0.498(4) 0.341(7) 0.132 Uiso d PD 0.758(13) B 1
O O2W 0.6032(15) 0.5042(8) 0.3654(12) 0.119(10) Uani d P 0.242(13) B 2
H H2N 0.6237(16) 0.368(2) 0.345(3) 0.065(9) Uiso d . 1 . .

loop_
_atom_site_aniso_label
_atom_site_aniso_U_11
_atom_site_aniso_U_22
_atom_site_aniso_U_33
_atom_site_aniso_U_12
_atom_site_aniso_U_13
_atom_site_aniso_U_23
F1A 0.121(3) 0.070(2) 0.112(3) -0.0409(19) 0.059(3) -0.0055(18)
F2A 0.200(6) 0.079(4) 0.169(7) 0.015(3) 0.120(5) -0.009(4)
F3A 0.186(6) 0.087(3) 0.093(3) -0.068(4) -0.062(3) 0.022(3)
F1B 0.098(6) 0.065(4) 0.089(6) -0.019(5) 0.027(5) -0.040(4)
F2B 0.117(8) 0.105(7) 0.198(12) -0.053(5) 0.099(8) -0.042(7)
F3B 0.150(9) 0.039(4) 0.060(5) -0.002(5) -0.014(5) 0.019(4)
F4 0.0962(15) 0.0700(13) 0.0804(14) 0.0121(11) 0.0155(12) 0.0131(10)
F5 0.1159(19) 0.126(2) 0.0824(15) -0.0115(15) 0.0462(14) 0.0322(13)
F6 0.156(2) 0.0963(16) 0.0446(11) -0.0156(14) -0.0024(12) 0.0008(10)
N1 0.0587(14) 0.0482(13) 0.0457(13) -0.0017(11) 0.0141(11) 0.0017(10)
N2 0.0664(17) 0.0551(16) 0.0467(13) -0.0082(12) 0.0122(12) 0.0045(11)
N3 0.0571(15) 0.0648(15) 0.0470(13) -0.0053(12) 0.0144(12) 0.0066(11)
N4 0.098(2) 0.087(2) 0.0532(16) -0.0108(17) 0.0094(16) 0.0226(16)
C1 0.0562(17) 0.0488(16) 0.0488(15) 0.0003(13) 0.0142(13) -0.0010(12)
C2 0.0518(16) 0.0546(17) 0.0428(14) -0.0016(13) 0.0099(12) -0.0031(12)
C3 0.0465(15) 0.0529(16) 0.0458(15) 0.0019(12) 0.0162(12) 0.0028(12)
C4 0.0456(15) 0.0509(16) 0.0490(15) -0.0003(12) 0.0178(13) -0.0010(12)
C5 0.0463(15) 0.0503(16) 0.0455(14) 0.0014(12) 0.0158(12) 0.0003(12)
C6 0.0588(18) 0.0577(17) 0.0464(15) -0.0016(14) 0.0160(13) -0.0028(13)
C7 0.071(2) 0.065(2) 0.0496(16) -0.0067(16) 0.0111(15) -0.0099(15)
C8 0.076(2) 0.0534(18) 0.064(2) -0.0126(16) 0.0141(17) -0.0098(15)
C9 0.0663(19) 0.0486(17) 0.0614(18) -0.0040(14) 0.0177(15) 0.0032(13)
C10 0.093(3) 0.053(2) 0.063(2) 0.0027(19) 0.010(2) -0.0039(17)
C11 0.086(3) 0.068(2) 0.0471(18) -0.0073(19) 0.0134(17) 0.0009(15)
C12 0.071(2) 0.0597(19) 0.0548(18) -0.0084(15) 0.0108(16) 0.0102(14)
C13 0.0595(18) 0.066(2) 0.0538(17) -0.0075(14) 0.0174(15) 0.0150(14)
C14 0.065(2) 0.069(2) 0.0581(18) 0.0049(16) 0.0240(16) 0.0125(15)
C15 0.082(2) 0.080(2) 0.059(2) 0.0000(19) 0.0292(18) -0.0011(17)
C16 0.080(2) 0.100(3) 0.0503(18) -0.007(2) 0.0203(17) 0.0073(19)
C17 0.098(3) 0.070(2) 0.062(2) -0.014(2) 0.0081(19) 0.0199(17)
O1W 0.102(4) 0.064(2) 0.081(2) -0.010(2) 0.029(2) 0.0169(17)
O2W 0.18(2) 0.062(7) 0.093(9) 0.001(8) 0.047(10) 0.014(6)

loop_
_atom_type_symbol
_atom_type_description
_atom_type_scat_dispersion_real
_atom_type_scat_dispersion_imag
_atom_type_scat_source
C C 0.0033 0.0016 'International Tables Vol C Tables 4.2.6.8 and 6.1.1.4'
H H 0.0000 0.0000 'International Tables Vol C Tables 4.2.6.8 and 6.1.1.4'
F F 0.0171 0.0103 'International Tables Vol C Tables 4.2.6.8 and 6.1.1.4'
N N 0.0061 0.0033 'International Tables Vol C Tables 4.2.6.8 and 6.1.1.4'
O O 0.0106 0.0060 'International Tables Vol C Tables 4.2.6.8 and 6.1.1.4'

loop_
_geom_angle_atom_site_label_1
_geom_angle_atom_site_label_2
_geom_angle_atom_site_label_3
_geom_angle_site_symmetry_1
_geom_angle_site_symmetry_3
_geom_angle
_geom_angle_publ_flag
C1 N1 C5 . . 116.2(2) ?
C3 N2 N3 . . 117.6(3) ?
C3 N2 H2N . . 124(2) ?
N3 N2 H2N . . 118(2) ?
C12 N3 N2 . . 117.5(3) ?
C16 N4 C17 . . 116.9(3) ?
N1 C1 C2 . . 126.4(3) ?
N1 C1 C10 . . 114.4(2) ?
C2 C1 C10 . . 119.2(3) ?
C3 C2 C1 . . 118.5(2) ?
C3 C2 H2 . . 120.7 ?
C1 C2 H2 . . 120.7 ?
N2 C3 C2 . . 120.9(3) ?
N2 C3 C4 . . 120.8(3) ?
C2 C3 C4 . . 118.3(2) ?
C9 C4 C5 . . 118.7(2) ?
C9 C4 C3 . . 123.8(3) ?
C5 C4 C3 . . 117.5(2) ?
N1 C5 C4 . . 123.2(2) ?
N1 C5 C6 . . 118.5(2) ?
C4 C5 C6 . . 118.4(3) ?
C7 C6 C5 . . 120.7(3) ?
C7 C6 C11 . . 119.3(3) ?
C5 C6 C11 . . 120.0(3) ?
C6 C7 C8 . . 120.8(3) ?
C6 C7 H7 . . 119.6 ?
C8 C7 H7 . . 119.6 ?
C9 C8 C7 . . 120.2(3) ?
C9 C8 H8 . . 119.9 ?
C7 C8 H8 . . 119.9 ?
C8 C9 C4 . . 121.2(3) ?
C8 C9 H9 . . 119.4 ?
C4 C9 H9 . . 119.4 ?
F3A C10 F2B . . 51.7(6) ?
F3A C10 F3B . . 122.8(7) ?
F2B C10 F3B . . 129.4(10) ?
F3A C10 F2A . . 108.2(6) ?
F2B C10 F2A . . 138.2(7) ?
F3B C10 F2A . . 23.7(8) ?
F3A C10 F1A . . 108.5(6) ?
F2B C10 F1A . . 63.3(8) ?
F3B C10 F1A . . 77.7(8) ?
F2A C10 F1A . . 100.2(4) ?
F3A C10 F1B . . 46.4(5) ?
F2B C10 F1B . . 97.8(8) ?
F3B C10 F1B . . 91.8(8) ?
F2A C10 F1B . . 69.6(6) ?
F1A C10 F1B . . 140.0(5) ?
F3A C10 C1 . . 115.4(3) ?
F2B C10 C1 . . 111.6(6) ?
F3B C10 C1 . . 112.9(7) ?
F2A C10 C1 . . 110.3(5) ?
F1A C10 C1 . . 113.2(3) ?
F1B C10 C1 . . 106.5(5) ?
F4 C11 F5 . . 105.5(3) ?
F4 C11 F6 . . 105.0(3) ?
F5 C11 F6 . . 106.7(3) ?
F4 C11 C6 . . 113.9(3) ?
F5 C11 C6 . . 112.9(3) ?
F6 C11 C6 . . 112.1(3) ?
N3 C12 C13 . . 120.0(3) ?
N3 C12 H12 . . 120.0 ?
C13 C12 H12 . . 120.0 ?
C14 C13 C17 . . 116.4(3) ?
C14 C13 C12 . . 123.3(3) ?
C17 C13 C12 . . 120.3(3) ?
C15 C14 C13 . . 119.6(3) ?
C15 C14 H14 . . 120.2 ?
C13 C14 H14 . . 120.2 ?
C14 C15 C16 . . 119.1(4) ?
C14 C15 H15 . . 120.5 ?
C16 C15 H15 . . 120.5 ?
N4 C16 C15 . . 123.6(3) ?
N4 C16 H16 . . 118.2 ?
C15 C16 H16 . . 118.2 ?
N4 C17 C13 . . 124.5(4) ?
N4 C17 H17 . . 117.8 ?
C13 C17 H17 . . 117.8 ?
H1W O1W H2W . . 112(4) ?

loop_
_geom_bond_atom_site_label_1
_geom_bond_atom_site_label_2
_geom_bond_site_symmetry_2
_geom_bond_distance
_geom_bond_publ_flag
F1A C10 . 1.337(5) ?
F2A C10 . 1.312(6) ?
F3A C10 . 1.269(5) ?
F1B C10 . 1.370(7) ?
F2B C10 . 1.288(8) ?
F3B C10 . 1.288(8) ?
F4 C11 . 1.328(4) ?
F5 C11 . 1.328(4) ?
F6 C11 . 1.334(4) ?
N1 C1 . 1.314(3) ?
N1 C5 . 1.359(3) ?
N2 C3 . 1.365(4) ?
N2 N3 . 1.367(3) ?
N2 H2N . 0.88(3) ?
N3 C12 . 1.268(4) ?
N4 C16 . 1.314(5) ?
N4 C17 . 1.332(4) ?
C1 C2 . 1.383(4) ?
C1 C10 . 1.505(4) ?
C2 C3 . 1.377(4) ?
C2 H2 . 0.93 ?
C3 C4 . 1.429(4) ?
C4 C9 . 1.408(4) ?
C4 C5 . 1.419(4) ?
C5 C6 . 1.422(4) ?
C6 C7 . 1.354(4) ?
C6 C11 . 1.491(4) ?
C7 C8 . 1.394(5) ?
C7 H7 . 0.93 ?
C8 C9 . 1.357(4) ?
C8 H8 . 0.93 ?
C9 H9 . 0.93 ?
C12 C13 . 1.457(4) ?
C12 H12 . 0.93 ?
C13 C14 . 1.384(5) ?
C13 C17 . 1.385(4) ?
C14 C15 . 1.363(4) ?
C14 H14 . 0.93 ?
C15 C16 . 1.368(5) ?
C15 H15 . 0.93 ?
C16 H16 . 0.93 ?
C17 H17 . 0.93 ?
O1W H1W . 0.83(2) ?
O1W H2W . 0.81(2) ?

loop_
_geom_hbond_atom_site_label_D
_geom_hbond_atom_site_label_H
_geom_hbond_atom_site_label_A
_geom_hbond_site_symmetry_A
_geom_hbond_distance_DH
_geom_hbond_distance_HA
_geom_hbond_distance_DA
_geom_hbond_angle_DHA
_geom_hbond_publ_flag
N2 H2N O1W 1_555 0.88(3) 2.04(3) 2.914(5) 169(3) yes
O1W H1W N4 5_665 0.83(5) 2.06(6) 2.855(5) 163(7) yes
C9 H9 O1W 1_555 0.93 2.42 3.331(5) 167 yes

loop_
_geom_torsion_atom_site_label_1
_geom_torsion_atom_site_label_2
_geom_torsion_atom_site_label_3
_geom_torsion_atom_site_label_4
_geom_torsion_site_symmetry_1
_geom_torsion_site_symmetry_2
_geom_torsion_site_symmetry_3
_geom_torsion_site_symmetry_4
_geom_torsion
_geom_torsion_publ_flag
C3 N2 N3 C12 . . . . 173.2(3) ?
C5 N1 C1 C2 . . . . 1.0(5) ?
C5 N1 C1 C10 . . . . -177.1(3) ?
N1 C1 C2 C3 . . . . 0.3(5) ?
C10 C1 C2 C3 . . . . 178.2(3) ?
N3 N2 C3 C2 . . . . -7.4(4) ?
N3 N2 C3 C4 . . . . 173.6(3) ?
C1 C2 C3 N2 . . . . 179.6(3) ?
C1 C2 C3 C4 . . . . -1.3(4) ?
N2 C3 C4 C9 . . . . 0.1(5) ?
C2 C3 C4 C9 . . . . -179.0(3) ?
N2 C3 C4 C5 . . . . -179.9(3) ?
C2 C3 C4 C5 . . . . 1.0(4) ?
C1 N1 C5 C4 . . . . -1.3(4) ?
C1 N1 C5 C6 . . . . 178.2(3) ?
C9 C4 C5 N1 . . . . -179.7(3) ?
C3 C4 C5 N1 . . . . 0.3(4) ?
C9 C4 C5 C6 . . . . 0.8(4) ?
C3 C4 C5 C6 . . . . -179.1(3) ?
N1 C5 C6 C7 . . . . 179.1(3) ?
C4 C5 C6 C7 . . . . -1.4(5) ?
N1 C5 C6 C11 . . . . -2.3(4) ?
C4 C5 C6 C11 . . . . 177.2(3) ?
C5 C6 C7 C8 . . . . 1.1(5) ?
C11 C6 C7 C8 . . . . -177.5(3) ?
C6 C7 C8 C9 . . . . -0.1(6) ?
C7 C8 C9 C4 . . . . -0.5(5) ?
C5 C4 C9 C8 . . . . 0.1(5) ?
C3 C4 C9 C8 . . . . -180.0(3) ?
N1 C1 C10 F3A . . . . 168.6(8) ?
C2 C1 C10 F3A . . . . -9.6(9) ?
N1 C1 C10 F2B . . . . 112.0(9) ?
C2 C1 C10 F2B . . . . -66.2(10) ?
N1 C1 C10 F3B . . . . -43.1(9) ?
C2 C1 C10 F3B . . . . 138.7(8) ?
N1 C1 C10 F2A . . . . -68.5(5) ?
C2 C1 C10 F2A . . . . 113.3(5) ?
N1 C1 C10 F1A . . . . 42.9(4) ?
C2 C1 C10 F1A . . . . -135.3(4) ?
N1 C1 C10 F1B . . . . -142.3(6) ?
C2 C1 C10 F1B . . . . 39.5(7) ?
C7 C6 C11 F4 . . . . -120.2(3) ?
C5 C6 C11 F4 . . . . 61.1(4) ?
C7 C6 C11 F5 . . . . 119.5(4) ?
C5 C6 C11 F5 . . . . -59.1(4) ?
C7 C6 C11 F6 . . . . -1.1(5) ?
C5 C6 C11 F6 . . . . -179.7(3) ?
N2 N3 C12 C13 . . . . 176.9(3) ?
N3 C12 C13 C14 . . . . -8.3(5) ?
N3 C12 C13 C17 . . . . 170.9(4) ?
C17 C13 C14 C15 . . . . -0.3(5) ?
C12 C13 C14 C15 . . . . 179.0(3) ?
C13 C14 C15 C16 . . . . 1.0(5) ?
C17 N4 C16 C15 . . . . -0.5(6) ?
C14 C15 C16 N4 . . . . -0.6(6) ?
C16 N4 C17 C13 . . . . 1.3(6) ?
C14 C13 C17 N4 . . . . -0.9(6) ?
C12 C13 C17 N4 . . . . 179.8(4) ?
